data_4066124
loop_
_publ_author_name
'Chen, Ying'
'Mandal, Sukhendu'
'Sen, Ayusman'

_publ_section_title
;
 Synthesis of (N&#x2212;O)-Ligated Palladium(II) Complexes and Their Use
 in Ethene Homopolymerization and Norbornene Copolymerizations
;
_journal_issue 14
_journal_name_full Organometallics
_journal_page_first 3160
_journal_paper_doi 10.1021/om1003013
_journal_volume 29
_journal_year 2010
_chemical_formula_sum 'C25 H31 N3 O3 Pd'
_chemical_formula_weight 527.93
_chemical_name_systematic
;
 ?
;
_space_group_IT_number 14
_symmetry_cell_setting monoclinic
_symmetry_space_group_name_Hall '-P 2yn'
_symmetry_space_group_name_H-M 'P 1 21/n 1'
_atom_sites_solution_hydrogens geom
_atom_sites_solution_primary direct
_atom_sites_solution_secondary difmap
_audit_creation_method SHELXL-97
_cell_angle_alpha 90.00
_cell_angle_beta 91.688(3)
_cell_angle_gamma 90.00
_cell_formula_units_Z 4
_cell_length_a 8.3518(13)
_cell_length_b 11.9400(18)
_cell_length_c 26.064(4)
_cell_measurement_temperature 120(2)
_cell_volume 2598.0(7)
_computing_cell_refinement 'Bruker SMART'
_computing_data_collection 'Bruker SMART'
_computing_data_reduction 'Bruker SAINT'
_computing_molecular_graphics 'Bruker SHELXTL'
_computing_publication_material 'Bruker SHELXTL'
_computing_structure_refinement 'SHELXL-97 (Sheldrick, 1997)'
_computing_structure_solution 'SHELXS-97 (Sheldrick, 1990)'
_diffrn_ambient_temperature 120(2)
_diffrn_measured_fraction_theta_full 0.963
_diffrn_measured_fraction_theta_max 0.963
_diffrn_measurement_device_type 'CCD area detector'
_diffrn_measurement_method 'phi and omega scans'
_diffrn_radiation_monochromator graphite
_diffrn_radiation_source 'fine-focus sealed tube'
_diffrn_radiation_type MoK\a
_diffrn_radiation_wavelength 0.71073
_diffrn_reflns_av_R_equivalents 0.0299
_diffrn_reflns_av_sigmaI/netI 0.0339
_diffrn_reflns_limit_h_max 11
_diffrn_reflns_limit_h_min -9
_diffrn_reflns_limit_k_max 15
_diffrn_reflns_limit_k_min -15
_diffrn_reflns_limit_l_max 33
_diffrn_reflns_limit_l_min -34
_diffrn_reflns_number 18512
_diffrn_reflns_theta_full 28.35
_diffrn_reflns_theta_max 28.35
_diffrn_reflns_theta_min 2.31
_exptl_absorpt_coefficient_mu 0.743
_exptl_absorpt_correction_T_max 0.9430
_exptl_absorpt_correction_T_min 0.8904
_exptl_absorpt_correction_type multi-scan
_exptl_absorpt_process_details SADABS
_exptl_crystal_density_diffrn 1.350
_exptl_crystal_density_method 'not measured'
_exptl_crystal_F_000 1088
_exptl_crystal_size_max 0.16
_exptl_crystal_size_mid 0.10
_exptl_crystal_size_min 0.08
_refine_diff_density_max 1.905
_refine_diff_density_min -0.900
_refine_diff_density_rms 0.117
_refine_ls_extinction_method none
_refine_ls_goodness_of_fit_ref 1.085
_refine_ls_hydrogen_treatment none
_refine_ls_matrix_type full
_refine_ls_number_parameters 295
_refine_ls_number_reflns 6249
_refine_ls_number_restraints 0
_refine_ls_restrained_S_all 1.085
_refine_ls_R_factor_all 0.0510
_refine_ls_R_factor_gt 0.0448
_refine_ls_shift/su_max 0.001
_refine_ls_shift/su_mean 0.000
_refine_ls_structure_factor_coef Fsqd
_refine_ls_weighting_details 'calc w=1/[\s^2^(Fo^2^)+(0.0637P)^2^+3.0126P] where P=(Fo^2^+2Fc^2^)/3'
_refine_ls_weighting_scheme calc
_refine_ls_wR_factor_gt 0.1122
_refine_ls_wR_factor_ref 0.1164
_reflns_number_gt 5546
_reflns_number_total 6249
_reflns_threshold_expression >2sigma(I)
_cod_data_source_file om1003013_si_002.cif
_cod_data_source_block compoundC
_cod_depositor_comments
;
The following automatic conversions were performed:

'_symmetry_cell_setting' value 'Monoclinic' changed to 'monoclinic'
according to /home/saulius/struct/CIF-dictionaries/cif_core.dic
dictionary named 'cif_core.dic' version 2.4.1 from 2010-06-29.

Automatic conversion script
Id: cif_fix_values 1715 2011-07-08 13:25:40Z adriana 
;
_cod_original_sg_symbol_H-M P2(1)/n
_cod_original_formula_sum C25H31N3O3Pd
_cod_database_code 4066124

loop_
_symmetry_equiv_pos_as_xyz
'x, y, z'
'-x+1/2, y+1/2, -z+1/2'
'-x, -y, -z'
'x-1/2, -y-1/2, z-1/2'

loop_
_atom_site_label
_atom_site_type_symbol
_atom_site_fract_x
_atom_site_fract_y
_atom_site_fract_z
_atom_site_U_iso_or_equiv
_atom_site_adp_type
_atom_site_occupancy
_atom_site_symmetry_multiplicity
_atom_site_calc_flag
_atom_site_refinement_flags
C1 C 0.0501(3) 0.2827(2) 0.22369(11) 0.0211(5) Uani 1 1 d .
H1 H -0.0507 0.3186 0.2189 0.025 Uiso 1 1 calc R
C2 C 0.0888(4) 0.2480(2) 0.27509(10) 0.0211(5) Uani 1 1 d .
C3 C -0.0420(4) 0.2449(2) 0.30890(10) 0.0212(5) Uani 1 1 d .
C4 C -0.0069(4) 0.2152(2) 0.36226(11) 0.0225(6) Uani 1 1 d .
C5 C 0.1522(4) 0.1921(2) 0.37917(11) 0.0244(6) Uani 1 1 d .
C6 C 0.2786(4) 0.1987(2) 0.34381(12) 0.0256(6) Uani 1 1 d .
H6 H 0.3858 0.1849 0.3553 0.031 Uiso 1 1 calc R
C7 C 0.2466(4) 0.2246(2) 0.29369(11) 0.0231(6) Uani 1 1 d .
H7 H 0.3323 0.2270 0.2705 0.028 Uiso 1 1 calc R
C8 C 0.1807(5) 0.1623(3) 0.43119(12) 0.0331(7) Uani 1 1 d .
H8 H 0.2865 0.1464 0.4435 0.040 Uiso 1 1 calc R
C9 C 0.0538(5) 0.1564(3) 0.46421(12) 0.0378(8) Uani 1 1 d .
H9 H 0.0742 0.1343 0.4988 0.045 Uiso 1 1 calc R
C10 C -0.1011(5) 0.1815(3) 0.44853(13) 0.0381(8) Uani 1 1 d .
H10 H -0.1851 0.1786 0.4723 0.046 Uiso 1 1 calc R
C11 C -0.1338(4) 0.2112(3) 0.39768(11) 0.0271(6) Uani 1 1 d .
C12 C 0.0672(3) 0.3233(2) 0.13706(10) 0.0210(6) Uani 1 1 d .
C13 C 0.0159(3) 0.4339(3) 0.13768(11) 0.0232(6) Uani 1 1 d .
H13 H 0.0299 0.4772 0.1681 0.028 Uiso 1 1 calc R
C14 C -0.0558(4) 0.4818(3) 0.09406(11) 0.0260(6) Uani 1 1 d .
H14 H -0.0900 0.5576 0.0945 0.031 Uiso 1 1 calc R
C15 C -0.0769(4) 0.4183(3) 0.05016(11) 0.0311(7) Uani 1 1 d .
H15 H -0.1294 0.4498 0.0207 0.037 Uiso 1 1 calc R
C16 C -0.0220(5) 0.3091(3) 0.04870(12) 0.0342(8) Uani 1 1 d .
H16 H -0.0344 0.2668 0.0180 0.041 Uiso 1 1 calc R
C17 C 0.0510(4) 0.2606(3) 0.09183(11) 0.0272(6) Uani 1 1 d .
H17 H 0.0894 0.1858 0.0906 0.033 Uiso 1 1 calc R
C18 C 0.2159(4) 0.0427(3) 0.18352(14) 0.0350(7) Uani 1 1 d .
H18A H 0.1162 0.0590 0.2010 0.052 Uiso 1 1 calc R
H18B H 0.2803 -0.0102 0.2042 0.052 Uiso 1 1 calc R
H18C H 0.1908 0.0097 0.1498 0.052 Uiso 1 1 calc R
C19 C 0.6728(4) 0.1855(3) 0.14628(16) 0.0385(8) Uani 1 1 d .
H19A H 0.6554 0.1926 0.1087 0.046 Uiso 1 1 calc R
H19B H 0.7840 0.1594 0.1529 0.046 Uiso 1 1 calc R
C20 C 0.6502(4) 0.2975(3) 0.17111(15) 0.0348(8) Uani 1 1 d .
H20A H 0.6738 0.2912 0.2084 0.042 Uiso 1 1 calc R
H20B H 0.7264 0.3519 0.1568 0.042 Uiso 1 1 calc R
C21 C 0.6179(5) 0.0600(3) 0.21734(13) 0.0378(8) Uani 1 1 d .
H21A H 0.5406 0.0067 0.2310 0.057 Uiso 1 1 calc R
H21B H 0.6313 0.1231 0.2411 0.057 Uiso 1 1 calc R
H21C H 0.7212 0.0226 0.2134 0.057 Uiso 1 1 calc R
C22 C 0.5514(5) 0.0052(3) 0.13106(14) 0.0434(9) Uani 1 1 d .
H22A H 0.6580 -0.0286 0.1292 0.065 Uiso 1 1 calc R
H22B H 0.5161 0.0309 0.0969 0.065 Uiso 1 1 calc R
H22C H 0.4756 -0.0505 0.1435 0.065 Uiso 1 1 calc R
C23 C 0.4553(5) 0.4301(3) 0.19922(14) 0.0364(8) Uani 1 1 d .
H23A H 0.4611 0.4006 0.2343 0.055 Uiso 1 1 calc R
H23B H 0.3486 0.4617 0.1922 0.055 Uiso 1 1 calc R
H23C H 0.5363 0.4887 0.1955 0.055 Uiso 1 1 calc R
C24 C 0.4603(4) 0.3829(3) 0.11026(12) 0.0331(7) Uani 1 1 d .
H24A H 0.5377 0.4428 0.1043 0.050 Uiso 1 1 calc R
H24B H 0.3513 0.4127 0.1063 0.050 Uiso 1 1 calc R
H24C H 0.4752 0.3226 0.0853 0.050 Uiso 1 1 calc R
N1 N 0.1333(3) 0.2720(2) 0.18253(9) 0.0205(5) Uani 1 1 d .
N2 N 0.5582(3) 0.1017(2) 0.16680(10) 0.0275(5) Uani 1 1 d .
N3 N 0.4851(3) 0.3387(2) 0.16254(10) 0.0242(5) Uani 1 1 d .
O1 O -0.1876(3) 0.2656(2) 0.29401(8) 0.0283(5) Uani 1 1 d .
O2 O -0.2841(3) 0.2360(2) 0.38198(9) 0.0336(5) Uani 1 1 d .
H2 H -0.2851 0.2537 0.3508 0.050 Uiso 1 1 calc R
Pd1 Pd 0.34123(3) 0.186757(17) 0.174469(7) 0.01894(9) Uani 1 1 d .
C25 C 0.018(2) 0.0618(4) 0.9632(2) 0.175(6) Uani 1 1 d .
O3 O 0.1854(18) -0.0011(11) 1.0074(6) 0.333(8) Uani 1 1 d .

loop_
_atom_site_aniso_label
_atom_site_aniso_U_11
_atom_site_aniso_U_22
_atom_site_aniso_U_33
_atom_site_aniso_U_23
_atom_site_aniso_U_13
_atom_site_aniso_U_12
C1 0.0217(14) 0.0195(13) 0.0218(13) 0.0009(10) -0.0019(10) -0.0029(11)
C2 0.0285(15) 0.0159(12) 0.0188(12) 0.0010(10) 0.0003(10) -0.0008(11)
C3 0.0277(15) 0.0163(12) 0.0194(12) -0.0005(10) -0.0002(10) -0.0026(11)
C4 0.0333(16) 0.0159(12) 0.0182(12) 0.0000(10) 0.0009(11) -0.0019(11)
C5 0.0349(17) 0.0184(13) 0.0199(13) -0.0014(10) -0.0012(11) 0.0009(12)
C6 0.0291(16) 0.0238(14) 0.0237(14) -0.0002(11) -0.0040(12) 0.0024(12)
C7 0.0272(15) 0.0208(13) 0.0213(13) 0.0004(11) 0.0002(11) 0.0011(11)
C8 0.045(2) 0.0347(17) 0.0195(14) 0.0029(12) -0.0037(13) 0.0047(15)
C9 0.056(2) 0.0424(19) 0.0146(13) 0.0035(13) 0.0001(13) 0.0015(17)
C10 0.055(2) 0.0389(19) 0.0215(15) 0.0008(13) 0.0133(15) -0.0023(16)
C11 0.0370(17) 0.0228(14) 0.0216(13) 0.0001(11) 0.0041(12) -0.0023(12)
C12 0.0190(13) 0.0255(14) 0.0184(12) 0.0029(10) 0.0001(10) -0.0020(11)
C13 0.0236(14) 0.0263(14) 0.0198(12) -0.0016(11) 0.0004(10) -0.0028(12)
C14 0.0250(15) 0.0267(15) 0.0262(14) 0.0056(12) -0.0003(11) -0.0007(12)
C15 0.0361(17) 0.0356(17) 0.0212(13) 0.0071(12) -0.0050(12) -0.0037(14)
C16 0.045(2) 0.0375(19) 0.0199(14) -0.0055(12) -0.0061(13) -0.0008(15)
C17 0.0326(16) 0.0260(15) 0.0229(13) -0.0017(12) -0.0005(12) 0.0003(13)
C18 0.0425(19) 0.0185(14) 0.0439(18) 0.0037(13) 0.0015(15) -0.0071(13)
C19 0.0314(18) 0.038(2) 0.047(2) 0.0085(15) 0.0144(15) 0.0077(15)
C20 0.0260(16) 0.0323(17) 0.046(2) 0.0111(14) 0.0007(14) -0.0020(13)
C21 0.043(2) 0.0349(18) 0.0356(17) 0.0056(15) -0.0037(14) 0.0083(16)
C22 0.060(2) 0.0312(18) 0.0394(19) -0.0090(15) 0.0029(17) 0.0170(17)
C23 0.048(2) 0.0211(15) 0.0406(18) -0.0028(13) 0.0026(15) -0.0059(14)
C24 0.0355(18) 0.0336(17) 0.0302(15) 0.0125(13) 0.0018(13) -0.0042(14)
N1 0.0221(12) 0.0195(11) 0.0198(11) 0.0023(9) -0.0011(9) -0.0012(9)
N2 0.0335(14) 0.0214(12) 0.0280(12) 0.0015(10) 0.0043(10) 0.0045(11)
N3 0.0250(13) 0.0201(12) 0.0274(12) 0.0039(10) 0.0009(10) -0.0026(10)
O1 0.0252(11) 0.0358(12) 0.0237(10) 0.0025(9) 0.0004(8) -0.0011(9)
O2 0.0348(13) 0.0393(13) 0.0271(11) 0.0042(10) 0.0065(9) -0.0013(11)
Pd1 0.02338(14) 0.01564(12) 0.01787(12) 0.00155(7) 0.00174(8) -0.00013(8)
C25 0.48(2) 0.021(2) 0.031(2) -0.0131(19) 0.077(6) -0.025(5)
O3 0.480(19) 0.237(11) 0.288(13) -0.233(11) 0.110(15) -0.036(13)

loop_
_atom_type_symbol
_atom_type_description
_atom_type_scat_dispersion_real
_atom_type_scat_dispersion_imag
_atom_type_scat_source
C C 0.0033 0.0016 'International Tables Vol C Tables 4.2.6.8 and 6.1.1.4'
H H 0.0000 0.0000 'International Tables Vol C Tables 4.2.6.8 and 6.1.1.4'
N N 0.0061 0.0033 'International Tables Vol C Tables 4.2.6.8 and 6.1.1.4'
O O 0.0106 0.0060 'International Tables Vol C Tables 4.2.6.8 and 6.1.1.4'
Pd Pd -0.9988 1.0072 'International Tables Vol C Tables 4.2.6.8 and 6.1.1.4'

loop_
_geom_angle_atom_site_label_1
_geom_angle_atom_site_label_2
_geom_angle_atom_site_label_3
_geom_angle
N1 C1 C2 129.2(3)
C7 C2 C3 120.3(2)
C7 C2 C1 124.0(3)
C3 C2 C1 115.5(3)
O1 C3 C2 122.9(2)
O1 C3 C4 119.7(3)
C2 C3 C4 117.4(3)
C5 C4 C11 120.0(3)
C5 C4 C3 120.4(3)
C11 C4 C3 119.6(3)
C4 C5 C8 118.5(3)
C4 C5 C6 119.7(3)
C8 C5 C6 121.8(3)
C7 C6 C5 120.3(3)
C6 C7 C2 121.8(3)
C9 C8 C5 119.8(3)
C10 C9 C8 122.2(3)
C9 C10 C11 119.6(3)
O2 C11 C10 120.1(3)
O2 C11 C4 120.1(3)
C10 C11 C4 119.8(3)
C13 C12 C17 119.7(3)
C13 C12 N1 120.6(3)
C17 C12 N1 119.6(3)
C12 C13 C14 120.4(3)
C15 C14 C13 119.6(3)
C14 C15 C16 120.4(3)
C15 C16 C17 120.5(3)
C16 C17 C12 119.2(3)
N2 C19 C20 110.6(3)
N3 C20 C19 111.2(3)
C1 N1 C12 116.0(2)
C1 N1 Pd1 127.9(2)
C12 N1 Pd1 116.10(18)
C21 N2 C22 107.6(3)
C21 N2 C19 110.0(3)
C22 N2 C19 108.0(3)
C21 N2 Pd1 110.4(2)
C22 N2 Pd1 114.8(2)
C19 N2 Pd1 105.97(19)
C24 N3 C20 111.5(3)
C24 N3 C23 108.2(3)
C20 N3 C23 108.9(3)
C24 N3 Pd1 111.33(19)
C20 N3 Pd1 102.46(19)
C23 N3 Pd1 114.5(2)
N1 Pd1 C18 88.12(13)
N1 Pd1 N2 178.82(10)
C18 Pd1 N2 92.91(13)
N1 Pd1 N3 94.24(9)
C18 Pd1 N3 177.34(13)
N2 Pd1 N3 84.75(10)

loop_
_geom_bond_atom_site_label_1
_geom_bond_atom_site_label_2
_geom_bond_distance
C1 N1 1.302(4)
C1 C2 1.430(4)
C2 C7 1.419(4)
C2 C3 1.424(4)
C3 O1 1.289(4)
C3 C4 1.457(4)
C4 C5 1.415(4)
C4 C11 1.426(4)
C5 C8 1.415(4)
C5 C6 1.424(5)
C6 C7 1.361(4)
C8 C9 1.387(5)
C9 C10 1.378(6)
C10 C11 1.391(4)
C11 O2 1.342(4)
C12 C13 1.389(4)
C12 C17 1.399(4)
C12 N1 1.431(3)
C13 C14 1.392(4)
C14 C15 1.379(4)
C15 C16 1.383(5)
C16 C17 1.389(4)
C18 Pd1 2.031(3)
C19 N2 1.495(4)
C19 C20 1.500(5)
C20 N3 1.475(4)
C21 N2 1.481(4)
C22 N2 1.482(4)
C23 N3 1.477(4)
C24 N3 1.470(4)
N1 Pd1 2.029(2)
N2 Pd1 2.092(3)
N3 Pd1 2.203(2)
